data_7707867
loop_
_publ_author_name
'Wang, Dandan'
'Gong, Pifu'
'Zhang, Xinyuan'
'Lin, Zheshuai'
'Hu, Zhanggui'
'Wu, Yicheng'

_publ_section_title
;
 NaGaI<sub>3</sub>O<sub>9</sub>F: a new alkali metal gallium iodate
 combined with IO<sub>3</sub><sup>-</sup> and IO<sub>3</sub>F<sup>2-</sup>
 units.
;
_journal_issue 33
_journal_name_full 'Dalton transactions (Cambridge, England : 2003)'
_journal_page_first 11562
_journal_page_last 11567
_journal_paper_doi 10.1039/d1dt02122b
_journal_volume 50
_journal_year 2021
_chemical_formula_moiety 'F Ga I3 Na O9'
_chemical_formula_sum 'F Ga I3 Na O9'
_chemical_formula_weight 636.41
_space_group_crystal_system monoclinic
_space_group_IT_number 14
_space_group_name_Hall '-P 2ybc'
_space_group_name_H-M_alt 'P 1 21/c 1'
_atom_sites_solution_primary dual
_audit_creation_date 2020-09-23
_audit_creation_method
;
Olex2 1.2
(compiled 2017.08.10 svn.r3458 for OlexSys, GUI svn.r5381)
;
_audit_update_record
;
2021-06-21 deposited with the CCDC.	2021-07-21 downloaded from the CCDC.
;
_cell_angle_alpha 90
_cell_angle_beta 112.968(4)
_cell_angle_gamma 90
_cell_formula_units_Z 4
_cell_length_a 14.1200(19)
_cell_length_b 4.9149(6)
_cell_length_c 13.6307(19)
_cell_measurement_reflns_used 2538
_cell_measurement_temperature 299(2)
_cell_measurement_theta_max 29.52
_cell_measurement_theta_min 3.00
_cell_volume 871.0(2)
_computing_cell_refinement 'SAINT V8.38A (?, 2016)'
_computing_data_reduction 'SAINT V8.38A (?, 2016)'
_computing_molecular_graphics 'Olex2 (Dolomanov et al., 2009)'
_computing_publication_material 'Olex2 (Dolomanov et al., 2009)'
_computing_structure_refinement 'ShelXL (Sheldrick, 2015)'
_computing_structure_solution 'ShelXT (Sheldrick, 2015)'
_diffrn_ambient_temperature 299.0
_diffrn_measured_fraction_theta_full 0.999
_diffrn_measured_fraction_theta_max 0.982
_diffrn_measurement_device_type 'CCD area detector'
_diffrn_measurement_method 'phi and omega scans'
_diffrn_radiation_monochromator graphite
_diffrn_radiation_type MoK\a
_diffrn_radiation_wavelength 0.71073
_diffrn_reflns_av_R_equivalents 0.0676
_diffrn_reflns_av_unetI/netI 0.0697
_diffrn_reflns_Laue_measured_fraction_full 0.999
_diffrn_reflns_Laue_measured_fraction_max 0.982
_diffrn_reflns_limit_h_max 19
_diffrn_reflns_limit_h_min -18
_diffrn_reflns_limit_k_max 6
_diffrn_reflns_limit_k_min -6
_diffrn_reflns_limit_l_max 16
_diffrn_reflns_limit_l_min -19
_diffrn_reflns_number 9777
_diffrn_reflns_point_group_measured_fraction_full 0.999
_diffrn_reflns_point_group_measured_fraction_max 0.982
_diffrn_reflns_theta_full 25.242
_diffrn_reflns_theta_max 30.182
_diffrn_reflns_theta_min 3.004
_exptl_absorpt_coefficient_mu 13.893
_exptl_absorpt_correction_T_max 0.7676
_exptl_absorpt_correction_T_min 0.6482
_exptl_absorpt_correction_type none
_exptl_absorpt_process_details
;
SADABS-2016/2 (Bruker,2016/2) was used for absorption correction.
wR2(int) was 0.0852 before and 0.0636 after correction.
The Ratio of minimum to maximum transmission is 0.8445.
The \l/2 correction factor is Not present.
;
_exptl_crystal_density_diffrn 4.853
_exptl_crystal_description strip
_exptl_crystal_F_000 1128
_refine_diff_density_max 1.529
_refine_diff_density_min -1.797
_refine_diff_density_rms 0.401
_refine_ls_extinction_method none
_refine_ls_goodness_of_fit_ref 1.044
_refine_ls_hydrogen_treatment undef
_refine_ls_matrix_type full
_refine_ls_number_parameters 140
_refine_ls_number_reflns 2528
_refine_ls_number_restraints 6
_refine_ls_restrained_S_all 1.045
_refine_ls_R_factor_all 0.0731
_refine_ls_R_factor_gt 0.0412
_refine_ls_shift/su_max 0.001
_refine_ls_shift/su_mean 0.000
_refine_ls_structure_factor_coef Fsqd
_refine_ls_weighting_details 'w=1/[\s^2^(Fo^2^)+(0.0108P)^2^+6.6398P] where P=(Fo^2^+2Fc^2^)/3'
_refine_ls_weighting_scheme calc
_refine_ls_wR_factor_gt 0.0618
_refine_ls_wR_factor_ref 0.0727
_reflns_Friedel_coverage 0.000
_reflns_number_gt 1842
_reflns_number_total 2528
_reflns_threshold_expression 'I > 2\s(I)'
_cod_data_source_file d1dt02122b2.cif
_cod_data_source_block a
_cod_depositor_comments 'Adding full bibliography for 7707867.cif.'
_cod_database_code 7707867
_shelx_shelxl_version_number 2016/4
_shelx_space_group_comment
;
The symmetry employed for this shelxl refinement is uniquely defined
by the following loop, which should always be used as a source of
symmetry information in preference to the above space-group names.
They are only intended as comments.
;
_olex2_refinement_description
;
1. Uiso/Uaniso restraints and constraints
Uanis(O6) \\sim Ueq: with sigma of 0.002 and sigma for terminal atoms of 0.001
Uanis(I3) = Uanis(I4)
2. Others
 Sof(I4)=1-FVAR(1)
 Sof(I3)=FVAR(1)
;
_olex2_submission_special_instructions 'No special instructions were received'

loop_
_space_group_symop_operation_xyz
'x, y, z'
'-x, y+1/2, -z+1/2'
'-x, -y, -z'
'x, -y-1/2, z-1/2'

loop_
_atom_site_label
_atom_site_type_symbol
_atom_site_fract_x
_atom_site_fract_y
_atom_site_fract_z
_atom_site_U_iso_or_equiv
_atom_site_adp_type
_atom_site_occupancy
_atom_site_site_symmetry_order
_atom_site_calc_flag
_atom_site_refinement_flags_posn
_atom_site_refinement_flags_adp
_atom_site_refinement_flags_occupancy
_atom_site_disorder_assembly
_atom_site_disorder_group
I2 I 0.15755(4) -0.00212(11) 0.49217(4) 0.01095(12) Uani 1 1 d . . . . .
I1 I 0.09397(4) 0.57433(11) 0.70781(4) 0.01191(13) Uani 1 1 d . . . . .
I3 I 0.48982(16) 0.0785(5) 0.62408(8) 0.0114(3) Uani 0.928(10) 1 d . . P A 1
Ga1 Ga 0.30926(7) 0.50462(19) 0.66198(7) 0.0107(2) Uani 1 1 d . . . . .
Na1 Na 0.6981(3) 0.4953(7) 0.6124(3) 0.0241(8) Uani 1 1 d . . . . .
F1 F 0.3590(4) 0.2702(10) 0.7825(4) 0.0218(12) Uani 1 1 d . . . . .
O6 O 0.1889(4) 0.2646(12) 0.5938(5) 0.0153(13) Uani 1 1 d . U . . .
O8 O 0.5714(4) 0.2294(11) 0.7539(4) 0.0129(13) Uani 1 1 d . . . . .
O7 O 0.3864(4) 0.3339(12) 0.5863(5) 0.0160(13) Uani 1 1 d . . . . .
O5 O 0.2717(4) -0.2246(11) 0.5446(5) 0.0137(13) Uani 1 1 d . . . . .
O1 O 0.2220(4) 0.7007(11) 0.7224(5) 0.0163(14) Uani 1 1 d . . . . .
O4 O 0.1924(5) 0.1651(12) 0.3951(5) 0.0185(14) Uani 1 1 d . . . . .
O3 O 0.0793(5) 0.7987(12) 0.8058(5) 0.0209(15) Uani 1 1 d . . . . .
O9 O 0.5607(5) 0.2137(13) 0.5506(5) 0.0199(14) Uani 1 1 d . . . . .
O2 O 0.0192(5) 0.7571(13) 0.5877(5) 0.0264(16) Uani 1 1 d . . . . .
I4 I 0.5138(16) 0.008(5) 0.6331(11) 0.0114(3) Uani 0.072(10) 1 d . . P A 2

loop_
_atom_site_aniso_label
_atom_site_aniso_U_11
_atom_site_aniso_U_22
_atom_site_aniso_U_33
_atom_site_aniso_U_23
_atom_site_aniso_U_13
_atom_site_aniso_U_12
I2 0.0101(2) 0.0110(3) 0.0112(3) -0.0002(2) 0.0037(2) -0.0006(2)
I1 0.0097(3) 0.0140(3) 0.0127(3) 0.0001(2) 0.0051(2) 0.0002(2)
I3 0.0103(5) 0.0121(6) 0.0122(3) 0.0001(3) 0.0048(3) 0.0002(5)
Ga1 0.0085(4) 0.0110(4) 0.0120(5) 0.0007(4) 0.0033(4) -0.0001(4)
Na1 0.026(2) 0.0194(18) 0.030(2) -0.0042(18) 0.0130(18) -0.0087(17)
F1 0.023(3) 0.018(3) 0.025(3) 0.009(2) 0.010(3) 0.006(2)
O6 0.0127(19) 0.016(2) 0.017(2) -0.0027(16) 0.0065(16) -0.0030(16)
O8 0.014(3) 0.012(3) 0.009(3) 0.001(2) 0.000(2) 0.004(2)
O7 0.012(3) 0.021(3) 0.016(3) 0.001(3) 0.006(3) 0.008(3)
O5 0.014(3) 0.011(3) 0.019(3) 0.006(3) 0.009(3) 0.005(2)
O1 0.011(3) 0.014(3) 0.027(4) -0.007(3) 0.011(3) -0.003(3)
O4 0.019(3) 0.021(3) 0.016(3) 0.001(3) 0.007(3) -0.010(3)
O3 0.019(3) 0.020(3) 0.026(4) -0.005(3) 0.011(3) 0.004(3)
O9 0.022(3) 0.025(4) 0.017(3) -0.002(3) 0.012(3) -0.009(3)
O2 0.024(4) 0.032(4) 0.021(4) 0.012(3) 0.007(3) 0.010(3)
I4 0.0103(5) 0.0121(6) 0.0122(3) 0.0001(3) 0.0048(3) 0.0002(5)

loop_
_atom_type_symbol
_atom_type_description
_atom_type_scat_dispersion_real
_atom_type_scat_dispersion_imag
_atom_type_scat_source
F F 0.0171 0.0103 'International Tables Vol C Tables 4.2.6.8 and 6.1.1.4'
Ga Ga 0.2307 1.6083 'International Tables Vol C Tables 4.2.6.8 and 6.1.1.4'
I I -0.4742 1.8119 'International Tables Vol C Tables 4.2.6.8 and 6.1.1.4'
Na Na 0.0362 0.0249 'International Tables Vol C Tables 4.2.6.8 and 6.1.1.4'
O O 0.0106 0.0060 'International Tables Vol C Tables 4.2.6.8 and 6.1.1.4'

loop_
_geom_angle_atom_site_label_1
_geom_angle_atom_site_label_2
_geom_angle_atom_site_label_3
_geom_angle
_geom_angle_site_symmetry_1
_geom_angle_site_symmetry_3
_geom_angle_publ_flag
O6 I2 O5 102.4(3) . . ?
O4 I2 O6 100.2(3) . . ?
I3a Na1 I1 95.97(10) . 2_646 ?
O4 I2 O5 96.2(3) . . ?
I4b Na1 I1 89.3(4) . 2_646 ?
I4b F1 Na1 114.7(5) 2_656 2_646 ?
I3a O8 Ga1 113.9(3) . 2_646 ?
I4b O8 Ga1 99.5(9) . 2_646 ?
I3a O7 Ga1 133.5(3) . . ?
I4b O7 Na1 119.8(4) . 3_666 ?
O1 I1 Na1 40.46(19) . 2_656 ?
O3 I1 Na1 56.7(2) . 2_656 ?
O3 I1 O1 96.0(3) . . ?
O2 I1 Na1 111.1(2) . 2_656 ?
O2 I1 O1 97.6(3) . . ?
O2 I1 O3 99.9(3) . . ?
F1 Ga1 O6 90.2(2) . . ?
I3a O7 Na1 119.8(3) . 3_666 ?
I3a O9 Na1 127.0(3) . . ?
F1 Ga1 O8 83.9(2) . 2_656 ?
F1 Ga1 O7 95.8(2) . . ?
F1 Ga1 O5 173.4(2) . 1_565 ?
F1 Ga1 O1 90.9(2) . . ?
F1 Ga1 I4 44.8(5) . 2_656 ?
O6 Ga1 O5 96.4(2) . 1_565 ?
I4b O9 Na1 125.2(5) . . ?
Ga1 I4b Na1 73.0(3) 2_646 . ?
F1 I4b Ga1 40.3(3) 2_646 2_646 ?
O6 Ga1 O1 85.7(2) . . ?
O6 Ga1 I4 135.0(5) . 2_656 ?
O8 Ga1 O6 173.2(2) 2_656 . ?
O8 Ga1 O5 89.5(2) 2_656 1_565 ?
O8 Ga1 O1 90.8(2) 2_656 . ?
O8 Ga1 I4 39.1(5) 2_656 2_656 ?
O7 Ga1 O6 92.8(2) . . ?
O7 Ga1 O8 91.3(2) . 2_656 ?
F1 I4b Na1 85.5(5) 2_646 . ?
F1 I4b O7 163.4(7) 2_646 . ?
O8 I4b Ga1 41.4(5) . 2_646 ?
O8 I4b Na1 66.8(4) . . ?
O8 I3a Na1 66.62(19) . . ?
O8 I4b F1 81.6(8) . 2_646 ?
O8 I4b O7 82.1(9) . . ?
O7 I4b Ga1 123.4(7) . 2_646 ?
O7 I4b Na1 91.4(6) . . ?
O7 I3a Na1 99.8(2) . . ?
O7 I3a O8 97.1(3) . . ?
O7 Ga1 O5 83.8(2) . 1_565 ?
O7 Ga1 O1 173.1(3) . . ?
O7 Ga1 I4 93.5(3) . 2_656 ?
O5 Ga1 I4 128.6(5) 1_565 2_656 ?
O1 Ga1 O5 89.7(2) . 1_565 ?
O1 Ga1 I4 92.2(3) . 2_656 ?
F1 Na1 I1 107.29(19) 2_656 2_646 ?
F1 Na1 I3 79.67(16) 2_656 . ?
F1 Na1 O7 108.7(2) 2_656 3_666 ?
F1 Na1 O5 167.3(2) 2_656 3_656 ?
F1 Na1 O1 85.8(2) 2_656 2_646 ?
F1 Na1 I4 84.5(4) 2_656 . ?
O7 Na1 I1 142.60(18) 3_666 2_646 ?
O7 Na1 I3 100.08(17) 3_666 . ?
O7 Na1 O5 59.24(19) 3_666 3_656 ?
O7 Na1 I4 103.9(3) 3_666 . ?
O5 Na1 I1 85.29(15) 3_656 2_646 ?
O5 Na1 I3 97.94(16) 3_656 . ?
O5 Na1 I4 94.4(3) 3_656 . ?
O1 Na1 I1 28.14(13) 2_646 2_646 ?
O1 Na1 I3 74.21(16) 2_646 . ?
O1 Na1 O7 163.5(2) 2_646 3_666 ?
O1 Na1 O5 105.6(2) 2_646 3_656 ?
O1 Na1 I4 68.9(4) 2_646 . ?
O4 Na1 I1 93.58(19) 3_666 2_646 ?
O4 Na1 I3 167.9(2) 3_666 . ?
O4 Na1 F1 90.3(2) 3_666 2_656 ?
O4 Na1 O7 76.5(2) 3_666 3_666 ?
O4 Na1 O5 90.3(2) 3_666 3_656 ?
O4 Na1 O1 112.2(2) 3_666 2_646 ?
O4 Na1 I4 174.7(4) 3_666 . ?
O9 I4b Ga1 102.2(6) . 2_646 ?
O9 I3a Na1 29.8(2) . . ?
O9 I4b Na1 30.6(3) . . ?
O9 Na1 I1 104.6(2) . 2_646 ?
O9 Na1 I3 23.23(16) . . ?
O9 Na1 F1 97.6(2) . 2_656 ?
O9 Na1 O7 80.4(2) . 3_666 ?
O9 Na1 O5 77.3(2) . 3_656 ?
O9 I4b F1 102.1(10) . 2_646 ?
O9 I3a O8 96.3(3) . . ?
O9 Na1 O1 90.1(2) . 2_646 ?
O9 Na1 O4 156.9(3) . 3_666 ?
O9 Na1 I4 24.2(3) . . ?
Ga1 F1 Na1 141.5(3) . 2_646 ?
Ga1 F1 I4 94.9(5) . 2_656 ?
I2 O6 Ga1 133.8(3) . . ?
Ga1 O7 Na1 106.5(2) . 3_666 ?
Ga1 O7 I4 133.4(4) . . ?
I2 O5 Ga1 128.8(3) . 1_545 ?
I2 O5 Na1 111.7(3) . 3_656 ?
Ga1 O5 Na1 103.5(2) 1_545 3_656 ?
I1 O1 Ga1 122.2(3) . . ?
I1 O1 Na1 111.4(3) . 2_656 ?
Ga1 O1 Na1 120.8(3) . 2_656 ?
I2 O4 Na1 138.7(3) . 3_666 ?
O9 I4b O8 94.6(7) . . ?
O9 I3a O7 98.4(3) . . ?
O9 I4b O7 82.8(10) . . ?

loop_
_geom_bond_atom_site_label_1
_geom_bond_atom_site_label_2
_geom_bond_distance
_geom_bond_site_symmetry_2
_geom_bond_publ_flag
I4b Ga1 2.933(18) 2_646 ?
I3a Na1 3.637(4) . ?
I4b F1 2.07(3) 2_646 ?
I2 O6 1.832(6) . ?
I3a O8 1.849(6) . ?
I3a O7 1.840(6) . ?
I2 O5 1.845(5) . ?
I2 O4 1.783(6) . ?
I3a O9 1.797(6) . ?
I1 Na1 3.646(4) 2_656 ?
I1 O1 1.847(5) . ?
I1 O3 1.806(6) . ?
I1 O2 1.804(6) . ?
Ga1 F1 1.902(5) . ?
Ga1 O6 1.977(6) . ?
Ga1 O8 1.966(6) 2_656 ?
Ga1 O7 1.958(6) . ?
Ga1 O5 1.987(6) 1_565 ?
Ga1 O1 1.979(6) . ?
Ga1 I4 2.933(18) 2_656 ?
Na1 I1 3.646(4) 2_646 ?
Na1 F1 2.329(6) 2_656 ?
Na1 O7 2.635(7) 3_666 ?
Na1 O5 2.693(7) 3_656 ?
Na1 O1 2.541(7) 2_646 ?
Na1 O4 2.305(7) 3_666 ?
Na1 O9 2.261(7) . ?
Na1 I4 3.629(13) . ?
F1 Na1 2.329(6) 2_646 ?
F1 I4 2.07(3) 2_656 ?
O8 Ga1 1.966(5) 2_646 ?
O8 I4 1.875(14) . ?
O7 Na1 2.635(7) 3_666 ?
O7 I4 2.31(3) . ?
O5 Ga1 1.987(6) 1_545 ?
O5 Na1 2.693(7) 3_656 ?
O1 Na1 2.541(7) 2_656 ?
O4 Na1 2.305(7) 3_666 ?
O9 I4 1.820(14) . ?
